data_2218467
loop_
_publ_author_name
'Bukhari, Mujahid Hussain'
'Siddiqui, Hamid Latif'
'Chaudhary, Muhammad Ashraf'
'Hussain, Tanvir'
'Parvez, Masood'

_publ_section_title
;
 4-(4-Fluorophenyl)-6-(2-furyl)pyrimidin-2-amine
;
_journal_coeditor_code LH2621
_journal_issue 6
_journal_name_full 'Acta Crystallographica Section E'
_journal_page_first o963
_journal_paper_doi 10.1107/S1600536808012294
_journal_volume 64
_journal_year 2008
_chemical_formula_iupac 'C14 H10 F N3 O'
_chemical_formula_moiety 'C14 H10 F N3 O'
_chemical_formula_sum 'C14 H10 F N3 O'
_chemical_formula_weight 255.25
_chemical_melting_point_gt 513
_chemical_melting_point_lt 515
_chemical_name_systematic
;
4-(4-Fluorophenyl)-6-(2-furyl)pyrimidin-2-amine
;
_space_group_IT_number 14
_symmetry_cell_setting monoclinic
_symmetry_space_group_name_Hall '-P 2ybc'
_symmetry_space_group_name_H-M 'P 1 21/c 1'
_atom_sites_solution_hydrogens geom
_atom_sites_solution_primary direct
_atom_sites_solution_secondary difmap
_cell_angle_alpha 90.00
_cell_angle_beta 97.69(2)
_cell_angle_gamma 90.00
_cell_formula_units_Z 4
_cell_length_a 11.629(4)
_cell_length_b 5.992(3)
_cell_length_c 16.389(6)
_cell_measurement_reflns_used 4617
_cell_measurement_temperature 173(2)
_cell_measurement_theta_max 27.5
_cell_measurement_theta_min 3.6
_cell_volume 1131.7(8)
_computing_cell_refinement 'DENZO (Otwinowski & Minor, 1997)'
_computing_data_collection 'COLLECT (Hooft, 1998)'
_computing_data_reduction 'SCALEPACK (Otwinowski & Minor, 1997)'
_computing_molecular_graphics 'ORTEP-3 for Windows (Farrugia, 1997)'
_computing_publication_material 'SHELXL97 (Sheldrick, 2008)'
_computing_structure_refinement 'SHELXL97 (Sheldrick, 2008)'
_computing_structure_solution 'SHELXS97 (Sheldrick, 2008)'
_diffrn_ambient_temperature 173(2)
_diffrn_measured_fraction_theta_full 0.992
_diffrn_measured_fraction_theta_max 0.992
_diffrn_measurement_device_type 'Nonius KappaCCD'
_diffrn_measurement_method '\w and \f'
_diffrn_radiation_monochromator graphite
_diffrn_radiation_source 'fine-focus sealed tube'
_diffrn_radiation_type MoK\a
_diffrn_radiation_wavelength 0.71073
_diffrn_reflns_av_R_equivalents 0.033
_diffrn_reflns_av_sigmaI/netI 0.041
_diffrn_reflns_limit_h_max 15
_diffrn_reflns_limit_h_min -14
_diffrn_reflns_limit_k_max 7
_diffrn_reflns_limit_k_min -7
_diffrn_reflns_limit_l_max 21
_diffrn_reflns_limit_l_min -21
_diffrn_reflns_number 4617
_diffrn_reflns_theta_full 27.5
_diffrn_reflns_theta_max 27.5
_diffrn_reflns_theta_min 3.6
_diffrn_standards_number 0
_exptl_absorpt_coefficient_mu 0.110
_exptl_absorpt_correction_T_max 0.983
_exptl_absorpt_correction_T_min 0.974
_exptl_absorpt_correction_type multi-scan
_exptl_absorpt_process_details '(SORTAV; Blessing, 1997)'
_exptl_crystal_colour colorless
_exptl_crystal_density_diffrn 1.498
_exptl_crystal_density_method 'not measured'
_exptl_crystal_description prism
_exptl_crystal_F_000 528
_exptl_crystal_size_max 0.24
_exptl_crystal_size_mid 0.20
_exptl_crystal_size_min 0.16
_refine_diff_density_max 0.25
_refine_diff_density_min -0.21
_refine_ls_extinction_coef 0.025(6)
_refine_ls_extinction_expression Fc^*^=kFc[1+0.001xFc^2^\l^3^/sin(2\q)]^-1/4^
_refine_ls_extinction_method 'SHELXL97 (Sheldrick, 2008)'
_refine_ls_goodness_of_fit_ref 1.03
_refine_ls_hydrogen_treatment mixed
_refine_ls_matrix_type full
_refine_ls_number_parameters 179
_refine_ls_number_reflns 2567
_refine_ls_number_restraints 0
_refine_ls_restrained_S_all 1.03
_refine_ls_R_factor_all 0.064
_refine_ls_R_factor_gt 0.044
_refine_ls_shift/su_max 0.000
_refine_ls_shift/su_mean 0.000
_refine_ls_structure_factor_coef Fsqd
_refine_ls_weighting_details 'calc w=1/[\s^2^(Fo^2^)+(0.061P)^2^+0.4P] where P=(Fo^2^+2Fc^2^)/3'
_refine_ls_weighting_scheme calc
_refine_ls_wR_factor_gt 0.110
_refine_ls_wR_factor_ref 0.123
_reflns_number_gt 1935
_reflns_number_total 2567
_reflns_threshold_expression I>2\s(I)
_cod_data_source_file lh2621.cif
_cod_data_source_block I
_cod_original_sg_symbol_H-M 'P 21/c'
_cod_database_code 2218467
_cod_database_fobs_code 2218467

loop_
_symmetry_equiv_pos_as_xyz
'x, y, z'
'-x, y+1/2, -z+1/2'
'-x, -y, -z'
'x, -y-1/2, z-1/2'

loop_
_atom_site_type_symbol
_atom_site_label
_atom_site_fract_x
_atom_site_fract_y
_atom_site_fract_z
_atom_site_U_iso_or_equiv
_atom_site_adp_type
_atom_site_calc_flag
_atom_site_refinement_flags
_atom_site_occupancy
F F1 1.25524(8) -0.3651(2) 0.33665(7) 0.0417(3) Uani d . 1
N N1 0.78951(10) -0.1133(2) 0.47173(8) 0.0212(3) Uani d . 1
N N2 0.63490(10) 0.1576(2) 0.46105(8) 0.0214(3) Uani d . 1
N N3 0.64102(12) -0.1403(3) 0.55076(8) 0.0260(3) Uani d . 1
H H31 0.5641(17) -0.128(3) 0.5524(11) 0.031 Uiso d . 1
H H32 0.6685(16) -0.273(4) 0.5618(11) 0.031 Uiso d . 1
O O1 0.68164(9) 0.57384(19) 0.30924(7) 0.0252(3) Uani d . 1
C C1 0.94793(12) -0.0974(3) 0.39086(9) 0.0209(3) Uani d . 1
C C2 0.98310(14) -0.3102(3) 0.41767(10) 0.0269(4) Uani d . 1
H H2 0.9353 -0.3948 0.4488 0.032 Uiso calc R 1
C C3 1.08664(14) -0.4012(3) 0.39983(10) 0.0302(4) Uani d . 1
H H3 1.1108 -0.5456 0.4191 0.036 Uiso calc R 1
C C4 1.15313(13) -0.2769(3) 0.35368(10) 0.0282(4) Uani d . 1
C C5 1.12145(14) -0.0680(3) 0.32395(10) 0.0280(4) Uani d . 1
H H5 1.1690 0.0130 0.2915 0.034 Uiso calc R 1
C C6 1.01768(13) 0.0212(3) 0.34272(10) 0.0256(4) Uani d . 1
H H6 0.9939 0.1649 0.3225 0.031 Uiso calc R 1
C C7 0.83900(12) -0.0007(3) 0.41450(9) 0.0203(3) Uani d . 1
C C8 0.79028(13) 0.1937(3) 0.37932(9) 0.0225(3) Uani d . 1
H H8 0.8261 0.2737 0.3395 0.027 Uiso calc R 1
C C9 0.68719(12) 0.2674(3) 0.40437(9) 0.0200(3) Uani d . 1
C C10 0.68960(12) -0.0280(3) 0.49192(9) 0.0208(3) Uani d . 1
C C11 0.62985(12) 0.4679(3) 0.36912(9) 0.0207(3) Uani d . 1
C C12 0.53195(13) 0.5788(3) 0.38160(10) 0.0242(4) Uani d . 1
H H12 0.4803 0.5406 0.4196 0.029 Uiso calc R 1
C C13 0.52194(14) 0.7633(3) 0.32661(10) 0.0279(4) Uani d . 1
H H13 0.4620 0.8722 0.3206 0.033 Uiso calc R 1
C C14 0.61369(14) 0.7542(3) 0.28479(10) 0.0279(4) Uani d . 1
H H14 0.6291 0.8584 0.2440 0.034 Uiso calc R 1

loop_
_atom_site_aniso_label
_atom_site_aniso_U_11
_atom_site_aniso_U_22
_atom_site_aniso_U_33
_atom_site_aniso_U_12
_atom_site_aniso_U_13
_atom_site_aniso_U_23
F1 0.0259(5) 0.0527(7) 0.0494(6) 0.0132(5) 0.0156(4) -0.0045(5)
N1 0.0169(6) 0.0245(7) 0.0224(6) 0.0016(5) 0.0036(5) 0.0019(5)
N2 0.0184(6) 0.0232(7) 0.0229(6) 0.0012(5) 0.0041(5) -0.0007(5)
N3 0.0201(7) 0.0296(8) 0.0296(7) 0.0035(6) 0.0085(5) 0.0081(6)
O1 0.0253(6) 0.0242(6) 0.0270(6) 0.0029(5) 0.0073(5) 0.0040(5)
C1 0.0165(7) 0.0256(8) 0.0208(7) 0.0008(6) 0.0031(6) -0.0022(6)
C2 0.0242(8) 0.0277(9) 0.0300(8) 0.0039(7) 0.0078(6) 0.0032(7)
C3 0.0280(8) 0.0300(9) 0.0330(9) 0.0095(7) 0.0063(7) 0.0016(7)
C4 0.0185(7) 0.0379(10) 0.0285(8) 0.0071(7) 0.0048(6) -0.0080(7)
C5 0.0233(8) 0.0341(10) 0.0283(8) -0.0024(7) 0.0100(6) -0.0026(7)
C6 0.0230(7) 0.0270(8) 0.0272(8) 0.0025(7) 0.0052(6) 0.0006(7)
C7 0.0178(7) 0.0225(8) 0.0205(7) -0.0013(6) 0.0020(6) -0.0018(6)
C8 0.0201(7) 0.0245(8) 0.0236(7) 0.0005(6) 0.0052(6) 0.0023(6)
C9 0.0185(7) 0.0210(8) 0.0203(7) -0.0004(6) 0.0013(6) -0.0023(6)
C10 0.0179(7) 0.0238(8) 0.0206(7) -0.0004(6) 0.0030(6) -0.0012(6)
C11 0.0198(7) 0.0218(8) 0.0207(7) -0.0007(6) 0.0033(6) -0.0015(6)
C12 0.0211(7) 0.0243(8) 0.0272(8) 0.0010(6) 0.0036(6) -0.0025(7)
C13 0.0271(8) 0.0228(8) 0.0324(9) 0.0047(7) -0.0008(7) -0.0002(7)
C14 0.0328(8) 0.0216(8) 0.0283(8) 0.0035(7) 0.0004(7) 0.0051(7)

loop_
_atom_type_symbol
_atom_type_description
_atom_type_scat_dispersion_real
_atom_type_scat_dispersion_imag
_atom_type_scat_source
C C 0.0033 0.0016 'International Tables Vol C Tables 4.2.6.8 and 6.1.1.4'
H H 0.0000 0.0000 'International Tables Vol C Tables 4.2.6.8 and 6.1.1.4'
N N 0.0061 0.0033 'International Tables Vol C Tables 4.2.6.8 and 6.1.1.4'
O O 0.0106 0.0060 'International Tables Vol C Tables 4.2.6.8 and 6.1.1.4'
F F 0.0171 0.0103 'International Tables Vol C Tables 4.2.6.8 and 6.1.1.4'

loop_
_geom_angle_atom_site_label_1
_geom_angle_atom_site_label_2
_geom_angle_atom_site_label_3
_geom_angle
C7 N1 C10 116.33(13)
C10 N2 C9 115.37(12)
C10 N3 H31 119.2(12)
C10 N3 H32 115.2(12)
H31 N3 H32 114.2(17)
C14 O1 C11 106.44(12)
C2 C1 C6 118.38(14)
C2 C1 C7 119.86(14)
C6 C1 C7 121.76(14)
C3 C2 C1 121.33(16)
C3 C2 H2 119.3
C1 C2 H2 119.3
C4 C3 C2 118.14(16)
C4 C3 H3 120.9
C2 C3 H3 120.9
F1 C4 C3 118.27(16)
F1 C4 C5 118.67(15)
C3 C4 C5 123.06(15)
C4 C5 C6 118.06(15)
C4 C5 H5 121.0
C6 C5 H5 121.0
C5 C6 C1 121.00(16)
C5 C6 H6 119.5
C1 C6 H6 119.5
N1 C7 C8 121.46(14)
N1 C7 C1 116.36(14)
C8 C7 C1 122.18(14)
C7 C8 C9 117.68(14)
C7 C8 H8 121.2
C9 C8 H8 121.2
N2 C9 C8 122.34(14)
N2 C9 C11 116.84(13)
C8 C9 C11 120.82(14)
N2 C10 N1 126.82(14)
N2 C10 N3 117.09(13)
N1 C10 N3 116.08(14)
C12 C11 O1 109.78(14)
C12 C11 C9 133.89(15)
O1 C11 C9 116.32(13)
C11 C12 C13 106.53(15)
C11 C12 H12 126.7
C13 C12 H12 126.7
C14 C13 C12 106.75(14)
C14 C13 H13 126.6
C12 C13 H13 126.6
C13 C14 O1 110.49(14)
C13 C14 H14 124.8
O1 C14 H14 124.8

loop_
_geom_bond_atom_site_label_1
_geom_bond_atom_site_label_2
_geom_bond_distance
F1 C4 1.3623(18)
N1 C7 1.346(2)
N1 C10 1.3503(19)
N2 C10 1.346(2)
N2 C9 1.348(2)
N3 C10 1.359(2)
N3 H31 0.902(19)
N3 H32 0.87(2)
O1 C14 1.3667(19)
O1 C11 1.3736(18)
C1 C2 1.392(2)
C1 C6 1.399(2)
C1 C7 1.491(2)
C2 C3 1.388(2)
C2 H2 0.9500
C3 C4 1.372(2)
C3 H3 0.9500
C4 C5 1.376(3)
C5 C6 1.391(2)
C5 H5 0.9500
C6 H6 0.9500
C7 C8 1.387(2)
C8 C9 1.390(2)
C8 H8 0.9500
C9 C11 1.456(2)
C11 C12 1.357(2)
C12 C13 1.421(2)
C12 H12 0.9500
C13 C14 1.344(2)
C13 H13 0.9500
C14 H14 0.9500

loop_
_geom_hbond_atom_site_label_D
_geom_hbond_atom_site_label_H
_geom_hbond_atom_site_label_A
_geom_hbond_site_symmetry_A
_geom_hbond_distance_DH
_geom_hbond_distance_HA
_geom_hbond_distance_DA
_geom_hbond_angle_DHA
N3 H31 N2 3_656 0.90(2) 2.30(2) 3.190(2) 168(2)
C5 H5 O1 2_745 0.95 2.58 3.474(2) 157
C2 H2 N1 . 0.95 2.46 2.789(2) 100

loop_
_geom_torsion_atom_site_label_1
_geom_torsion_atom_site_label_2
_geom_torsion_atom_site_label_3
_geom_torsion_atom_site_label_4
_geom_torsion
C6 C1 C2 C3 2.2(2)
C7 C1 C2 C3 -177.11(14)
C1 C2 C3 C4 -1.0(2)
C2 C3 C4 F1 179.47(14)
C2 C3 C4 C5 -0.5(2)
F1 C4 C5 C6 -179.16(14)
C3 C4 C5 C6 0.8(2)
C4 C5 C6 C1 0.4(2)
C2 C1 C6 C5 -1.8(2)
C7 C1 C6 C5 177.43(14)
C10 N1 C7 C8 0.8(2)
C10 N1 C7 C1 -178.73(12)
C2 C1 C7 N1 10.0(2)
C6 C1 C7 N1 -169.28(13)
C2 C1 C7 C8 -169.55(14)
C6 C1 C7 C8 11.2(2)
N1 C7 C8 C9 -0.9(2)
C1 C7 C8 C9 178.66(13)
C10 N2 C9 C8 0.2(2)
C10 N2 C9 C11 179.48(13)
C7 C8 C9 N2 0.3(2)
C7 C8 C9 C11 -178.93(13)
C9 N2 C10 N1 -0.3(2)
C9 N2 C10 N3 178.41(13)
C7 N1 C10 N2 -0.3(2)
C7 N1 C10 N3 -178.93(13)
C14 O1 C11 C12 0.17(17)
C14 O1 C11 C9 179.54(13)
N2 C9 C11 C12 1.5(2)
C8 C9 C11 C12 -179.20(16)
N2 C9 C11 O1 -177.67(13)
C8 C9 C11 O1 1.6(2)
O1 C11 C12 C13 0.07(17)
C9 C11 C12 C13 -179.15(16)
C11 C12 C13 C14 -0.29(18)
C12 C13 C14 O1 0.40(18)
C11 O1 C14 C13 -0.36(17)

loop_
_cod_related_entry_id
_cod_related_entry_database
_cod_related_entry_code
1 ChemSpider 24739992
